data_7237294
loop_
_publ_author_name
'Bartolom\'e, E.'
'Bartolom\'e, J.'
'Arauzo, A.'
'Luz\'on, J.'
'Cases, R.'
'Fuertes, S.'
'Sicilia, V.'
'S\'anchez-Cano, A. I.'
'Aporta, J.'
'Melnic, S.'
'Prodius, D.'
'Shova, S.'

_publ_section_title
;
 Heteronuclear {TbxEu1&#x2212;x} furoate 1D polymers presenting
 luminescent properties and SMM behavior
;
_journal_issue 19
_journal_name_full 'Journal of Materials Chemistry C'
_journal_page_first 5286
_journal_paper_doi 10.1039/C8TC00832A
_journal_volume 6
_journal_year 2018
_chemical_formula_moiety 'C15 H15 Eu O12'
_chemical_formula_sum 'C15 H15 Eu O12'
_chemical_formula_weight 539.23
_space_group_crystal_system monoclinic
_space_group_IT_number 15
_space_group_name_Hall '-C 2yc'
_space_group_name_H-M_alt 'C 1 2/c 1'
_atom_sites_solution_hydrogens geom
_atom_sites_solution_primary direct
_atom_sites_solution_secondary difmap
_audit_creation_date 2015-11-15
_audit_creation_method
;
Olex2 1.2
(compiled 2015.09.30 svn.r3233 for OlexSys, GUI svn.r5103)
;
_audit_update_record
;
2015-11-24 deposited with the CCDC.
2018-04-27 downloaded from the CCDC.
;
_cell_angle_alpha 90.00
_cell_angle_beta 100.064(7)
_cell_angle_gamma 90.00
_cell_formula_units_Z 8
_cell_length_a 22.0253(17)
_cell_length_b 15.9315(9)
_cell_length_c 10.2459(7)
_cell_measurement_reflns_used 3195
_cell_measurement_temperature 160.1(6)
_cell_measurement_theta_max 28.6710
_cell_measurement_theta_min 1.8460
_cell_volume 3539.9(4)
_computing_cell_refinement
;
CrysAlisPro, Agilent Technologies,
Version 1.171.36.32 (release 02-08-2013 CrysAlis171 .NET)
(compiled Aug  2 2013,16:46:58)
;
_computing_data_collection
;
CrysAlisPro, Agilent Technologies,
Version 1.171.36.32 (release 02-08-2013 CrysAlis171 .NET)
(compiled Aug  2 2013,16:46:58)
;
_computing_data_reduction
;
CrysAlisPro, Agilent Technologies,
Version 1.171.36.32 (release 02-08-2013 CrysAlis171 .NET)
(compiled Aug  2 2013,16:46:58)
;
_computing_molecular_graphics 'Olex2 (Dolomanov et al., 2009)'
_computing_publication_material 'Olex2 (Dolomanov et al., 2009)'
_computing_structure_refinement 'ShelXL (Sheldrick, 2015)'
_computing_structure_solution 'olex2.solve (Bourhis et al., 2015)'
_diffrn_ambient_temperature 160.1(6)
_diffrn_detector_area_resol_mean 16.1593
_diffrn_measured_fraction_theta_full 0.996
_diffrn_measured_fraction_theta_max 0.996
_diffrn_measurement_details
;
#__ type_ start__ end____ width___ exp.time_
  1 omega  -41.00  -12.00   1.0000   10.0000
omega____ theta____ kappa____ phi______ frames
    -      -17.1690   77.0000    0.0000 29

#__ type_ start__ end____ width___ exp.time_
  2 omega  -91.00  -64.00   1.0000   10.0000
omega____ theta____ kappa____ phi______ frames
    -      -17.1690 -178.0000   30.0000 27

#__ type_ start__ end____ width___ exp.time_
  3 omega  -46.00   41.00   1.0000   10.0000
omega____ theta____ kappa____ phi______ frames
    -       19.6690  -38.0000    0.0000 87

#__ type_ start__ end____ width___ exp.time_
  4 omega  -53.00   31.00   1.0000   10.0000
omega____ theta____ kappa____ phi______ frames
    -       19.6690  -38.0000  120.0000 84
;
_diffrn_measurement_device_type 'Xcalibur, Eos'
_diffrn_measurement_method '\w scans'
_diffrn_orient_matrix_UB_11 -0.0262169000
_diffrn_orient_matrix_UB_12 -0.0233698000
_diffrn_orient_matrix_UB_13 -0.0297344000
_diffrn_orient_matrix_UB_21 -0.0001685000
_diffrn_orient_matrix_UB_22 0.0216409000
_diffrn_orient_matrix_UB_23 -0.0606962000
_diffrn_orient_matrix_UB_31 0.0194946000
_diffrn_orient_matrix_UB_32 -0.0310989000
_diffrn_orient_matrix_UB_33 -0.0197460000
_diffrn_radiation_monochromator graphite
_diffrn_radiation_type MoK\a
_diffrn_radiation_wavelength 0.71073
_diffrn_reflns_av_R_equivalents 0.0429
_diffrn_reflns_av_unetI/netI 0.0526
_diffrn_reflns_limit_h_max 25
_diffrn_reflns_limit_h_min -24
_diffrn_reflns_limit_k_max 18
_diffrn_reflns_limit_k_min -18
_diffrn_reflns_limit_l_max 5
_diffrn_reflns_limit_l_min -11
_diffrn_reflns_number 6257
_diffrn_reflns_theta_full 24.41
_diffrn_reflns_theta_max 24.41
_diffrn_reflns_theta_min 1.59
_diffrn_source 'Enhance (Mo) X-ray Source'
_exptl_absorpt_coefficient_mu 3.610
_exptl_absorpt_correction_T_max 1.00000
_exptl_absorpt_correction_T_min 0.47342
_exptl_absorpt_correction_type multi-scan
_exptl_absorpt_process_details
;
CrysAlisPro, Agilent Technologies,
Version 1.171.36.32 (release 02-08-2013 CrysAlis171 .NET)
(compiled Aug  2 2013,16:46:58)
Empirical absorption correction using spherical harmonics,
 implemented in SCALE3 ABSPACK scaling algorithm.
;
_exptl_crystal_colour 'clear light colourless'
_exptl_crystal_colour_lustre clear
_exptl_crystal_colour_modifier light
_exptl_crystal_colour_primary colourless
_exptl_crystal_density_diffrn 2.024
_exptl_crystal_density_method 'not measured'
_exptl_crystal_description prism
_exptl_crystal_F_000 2112
_exptl_crystal_size_max 0.8
_exptl_crystal_size_mid 0.2
_exptl_crystal_size_min 0.15
_refine_diff_density_max 1.958
_refine_diff_density_min -1.683
_refine_diff_density_rms 0.166
_refine_ls_extinction_method none
_refine_ls_goodness_of_fit_ref 1.091
_refine_ls_hydrogen_treatment constr
_refine_ls_matrix_type full
_refine_ls_number_parameters 226
_refine_ls_number_reflns 2897
_refine_ls_number_restraints 8
_refine_ls_restrained_S_all 1.092
_refine_ls_R_factor_all 0.0480
_refine_ls_R_factor_gt 0.0411
_refine_ls_shift/su_max 0.001
_refine_ls_shift/su_mean 0.000
_refine_ls_structure_factor_coef Fsqd
_refine_ls_weighting_details 'calc w=1/[\s^2^(Fo^2^)+(0.0279P)^2^+40.4999P] where P=(Fo^2^+2Fc^2^)/3'
_refine_ls_weighting_scheme calc
_refine_ls_wR_factor_gt 0.0901
_refine_ls_wR_factor_ref 0.0938
_reflns_number_gt 2547
_reflns_number_total 2897
_reflns_threshold_expression >2sigma(I)
_cod_data_source_file c8tc00832a2.cif
_cod_data_source_block shi_2676_sime
_cod_database_code 7237294
_chemical_oxdiff_formula 'C18 H20 O15 Eu1'
_chemical_oxdiff_usercomment Eu_Fur
_reflns_odcompleteness_completeness 99.92
_reflns_odcompleteness_iscentric 1
_reflns_odcompleteness_theta 26.32
_olex2_refinement_description
;
1. Fixed Uiso
 At 1.2 times of:
  All C(H) groups
 At 1.5 times of:
  All O(H,H) groups
2. Restrained distances
 O4W-H4WA = O4W-H4WB = O3W-H3WB = O3W-H3WA
 0.86 with sigma of 0.01
 H4WA-H4WB
 1.4 with sigma of 0.01
 H3WB-H3WA
 1.4 with sigma of 0.01
 O7-C11 \\sim O7X-C11X
 with sigma of 0.01
 O8X-C11X \\sim O8-C11
 with sigma of 0.01
3. Uiso/Uaniso restraints and constraints
Uiso(O7) = Uiso(O8) = Uiso(O7X) = Uiso(O8X)
Uanis(C12X) = Uanis(C13X) = Uanis(C14X) = Uanis(C15X) = Uanis(O9X) = Uanis(C13)
= Uanis(C14) = Uanis(C15) = Uanis(O9) = Uanis(C12) = Uanis(C11) = Uanis(C11X)
4. Others
 Fixed Sof: O3W(0.5) H3WA(0.5) H3WB(0.5) O7(0.5) O8(0.5) C11(0.5) C13(0.5)
 H13(0.5) C14(0.5) H14(0.5) C15(0.5) H15(0.5) O9(0.5) C12(0.5) O4W(0.5)
 H4WA(0.5) H4WB(0.5) O7X(0.5) O8X(0.5) O9X(0.5) C11X(0.5) C12X(0.5) C13X(0.5)
 H13X(0.5) C14X(0.5) H14X(0.5) C15X(0.5) H15X(0.5)
5.a Riding coordinates:
 O1W(H1WA,H1WB), O2W(H2WA,H2WB), O3W(H3WA,H3WB), O4W(H4WA,H4WB)
5.b Aromatic/amide H refined with riding coordinates:
 C3(H3), C4(H4), C5(H5), C8(H8), C9(H9), C10(H10), C13(H13), C14(H14),
 C15(H15), C13X(H13X), C14X(H14X), C15X(H15X)
5.c Fitted pentagon refined as free rotating group:
 C13(C14,C15,O9,C12)
;
_olex2_date_sample_data_collection 2014-08-05
_olex2_submission_special_instructions 'No special instructions were received'

loop_
_space_group_symop_id
_space_group_symop_operation_xyz
1 'x, y, z'
2 '-x, y, -z+1/2'
3 'x+1/2, y+1/2, z'
4 '-x+1/2, y+1/2, -z+1/2'
5 '-x, -y, -z'
6 'x, -y, z-1/2'
7 '-x+1/2, -y+1/2, -z'
8 'x+1/2, -y+1/2, z-1/2'

loop_
_atom_site_label
_atom_site_type_symbol
_atom_site_fract_x
_atom_site_fract_y
_atom_site_fract_z
_atom_site_U_iso_or_equiv
_atom_site_adp_type
_atom_site_occupancy
_atom_site_calc_flag
_atom_site_disorder_assembly
_atom_site_disorder_group
_atom_site_refinement_flags_posn
Eu1 Eu 0.255748(14) 0.243995(19) 0.74814(3) 0.01557(14) Uani 1 d . . .
O1 O 0.3190(2) 0.1652(3) 0.9129(5) 0.0263(11) Uani 1 d A . .
O1W O 0.2776(2) 0.1058(3) 0.6377(4) 0.0209(10) Uani 1 d A . .
H1WA H 0.3085 0.0785 0.6810 0.031 Uiso 1 d . . R
H1WB H 0.2533 0.0652 0.6585 0.031 Uiso 1 d . . R
O2 O 0.3094(2) 0.2003(3) 1.1179(5) 0.0266(11) Uani 1 d . . .
O2W O 0.2374(2) 0.3788(3) 0.6386(5) 0.0251(11) Uani 1 d A . .
H2WA H 0.2458 0.3767 0.5582 0.038 Uiso 1 d . . R
H2WB H 0.2608 0.4175 0.6827 0.038 Uiso 1 d . . R
O3 O 0.3933(2) 0.0351(3) 1.0013(4) 0.0241(11) Uani 1 d A . .
O4 O 0.3496(2) 0.2497(3) 0.6632(5) 0.0201(10) Uani 1 d A . .
O5 O 0.3147(2) 0.2692(3) 0.4484(5) 0.0271(11) Uani 1 d . . .
O6 O 0.46690(19) 0.2354(3) 0.6199(5) 0.0214(10) Uani 1 d A . .
C1 C 0.3291(3) 0.1539(4) 1.0361(6) 0.0159(14) Uani 1 d . . .
C2 C 0.3667(3) 0.0823(4) 1.0887(6) 0.0169(14) Uani 1 d A . .
C3 C 0.3815(3) 0.0496(4) 1.2118(7) 0.0221(15) Uani 1 d . . .
H3 H 0.3700 0.0708 1.2885 0.027 Uiso 1 calc A . R
C4 C 0.4181(3) -0.0236(4) 1.2028(7) 0.0252(16) Uani 1 d A . .
H4 H 0.4341 -0.0604 1.2705 0.030 Uiso 1 calc . . R
C5 C 0.4242(3) -0.0274(4) 1.0745(8) 0.0300(17) Uani 1 d . . .
H5 H 0.4471 -0.0683 1.0399 0.036 Uiso 1 calc A . R
C6 C 0.3571(3) 0.2553(4) 0.5452(7) 0.0186(15) Uani 1 d . . .
C7 C 0.4198(3) 0.2454(4) 0.5153(7) 0.0198(15) Uani 1 d A . .
C8 C 0.4414(3) 0.2448(5) 0.4010(8) 0.0322(19) Uani 1 d . . .
H8 H 0.4186 0.2503 0.3160 0.039 Uiso 1 calc A . R
C9 C 0.5060(3) 0.2341(5) 0.4360(8) 0.037(2) Uani 1 d A . .
H9 H 0.5341 0.2308 0.3782 0.045 Uiso 1 calc . . R
C10 C 0.5189(3) 0.2298(4) 0.5671(8) 0.0291(17) Uani 1 d . . .
H10 H 0.5583 0.2237 0.6162 0.035 Uiso 1 calc A . R
O3W O 0.1803(5) 0.1365(8) 0.7911(12) 0.021(3) Uiso 0.50 d A 1 D
H3WA H 0.1743 0.1371 0.8743 0.031 Uiso 0.50 d A 1 DR
H3WB H 0.1984 0.0886 0.7812 0.031 Uiso 0.50 d A 1 DR
O7 O 0.3232(6) 0.3505(7) 0.8739(12) 0.0229(13) Uiso 0.50 d A 1 D
O8 O 0.2960(5) 0.4851(6) 0.7936(11) 0.0229(13) Uiso 0.50 d A 1 D
C11 C 0.3277(6) 0.4333(7) 0.8744(13) 0.0257(9) Uani 0.50 d A 1 D
C13 C 0.3807(4) 0.5486(5) 1.0292(9) 0.0257(9) Uani 0.50 d A 1 .
H13 H 0.3597 0.5963 0.9938 0.031 Uiso 0.50 calc A 1 R
C14 C 0.4273(4) 0.5457(5) 1.1440(9) 0.0257(9) Uani 0.50 d A 1 G
H14 H 0.4422 0.5912 1.1969 0.031 Uiso 0.50 calc A 1 R
C15 C 0.4472(4) 0.4611(5) 1.1637(8) 0.0257(9) Uani 0.50 d A 1 G
H15 H 0.4774 0.4415 1.2318 0.031 Uiso 0.50 calc A 1 R
O9 O 0.4129(4) 0.4118(4) 1.0611(9) 0.0257(9) Uani 0.50 d A 1 G
C12 C 0.3718(4) 0.4658(6) 0.9780(8) 0.0257(9) Uani 0.50 d A 1 G
O4W O 0.3136(5) 0.3469(7) 0.8987(11) 0.021(3) Uiso 0.50 d A 2 D
H4WA H 0.3099 0.3357 0.9791 0.031 Uiso 0.50 d A 2 DR
H4WB H 0.3001 0.3969 0.8792 0.031 Uiso 0.50 d A 2 DR
O7X O 0.1907(6) 0.1365(8) 0.8160(14) 0.0229(13) Uiso 0.50 d A 2 D
O8X O 0.1926(5) 0.0072(6) 0.7033(12) 0.0229(13) Uiso 0.50 d A 2 D
O9X O 0.0886(5) 0.0764(7) 0.9050(11) 0.0257(9) Uani 0.50 d A 2 .
C11X C 0.1684(6) 0.0612(7) 0.7731(14) 0.0257(9) Uani 0.50 d A 2 D
C12X C 0.1163(6) 0.0244(9) 0.8309(15) 0.0257(9) Uani 0.50 d A 2 .
C13X C 0.0929(6) -0.0537(9) 0.8358(15) 0.0257(9) Uani 0.50 d A 2 .
H13X H 0.1033 -0.1018 0.7932 0.031 Uiso 0.50 calc A 2 R
C14X C 0.0485(6) -0.0454(9) 0.9216(14) 0.0257(9) Uani 0.50 d A 2 .
H14X H 0.0243 -0.0884 0.9465 0.031 Uiso 0.50 calc A 2 R
C15X C 0.0477(6) 0.0331(9) 0.9591(14) 0.0257(9) Uani 0.50 d A 2 .
H15X H 0.0225 0.0551 1.0148 0.031 Uiso 0.50 calc A 2 R

loop_
_atom_site_aniso_label
_atom_site_aniso_U_11
_atom_site_aniso_U_22
_atom_site_aniso_U_33
_atom_site_aniso_U_23
_atom_site_aniso_U_13
_atom_site_aniso_U_12
Eu1 0.0176(2) 0.0170(2) 0.0127(2) 0.00139(14) 0.00442(14) 0.00261(13)
O1 0.036(3) 0.023(3) 0.018(3) 0.001(2) -0.001(2) 0.012(2)
O1W 0.025(2) 0.011(2) 0.026(3) 0.005(2) 0.004(2) 0.0020(19)
O2 0.042(3) 0.021(2) 0.020(3) 0.001(2) 0.014(2) 0.009(2)
O2W 0.037(3) 0.016(2) 0.024(3) 0.003(2) 0.009(2) 0.001(2)
O3 0.037(3) 0.020(2) 0.016(3) 0.000(2) 0.004(2) 0.007(2)
O4 0.019(2) 0.023(2) 0.020(3) 0.003(2) 0.008(2) -0.0007(18)
O5 0.022(2) 0.036(3) 0.022(3) -0.004(2) 0.001(2) -0.003(2)
O6 0.017(2) 0.030(3) 0.017(3) 0.003(2) 0.0019(19) 0.0019(19)
C1 0.020(3) 0.014(3) 0.015(4) 0.000(3) 0.006(3) -0.005(3)
C2 0.022(3) 0.012(3) 0.017(4) 0.000(3) 0.006(3) 0.001(3)
C3 0.023(3) 0.021(3) 0.022(4) -0.001(3) 0.006(3) 0.000(3)
C4 0.026(4) 0.023(4) 0.024(4) 0.012(3) -0.004(3) 0.005(3)
C5 0.034(4) 0.023(4) 0.035(5) -0.002(4) 0.010(3) 0.012(3)
C6 0.015(3) 0.019(3) 0.021(4) -0.002(3) -0.001(3) -0.007(3)
C7 0.023(4) 0.019(3) 0.017(4) 0.000(3) 0.002(3) -0.002(3)
C8 0.032(4) 0.043(5) 0.024(4) 0.003(4) 0.011(4) 0.006(3)
C9 0.027(4) 0.056(5) 0.033(5) 0.002(4) 0.017(4) 0.007(4)
C10 0.022(4) 0.031(4) 0.037(5) 0.004(4) 0.013(3) 0.005(3)
C11 0.0232(18) 0.0258(18) 0.029(2) -0.0035(18) 0.0081(16) -0.0017(15)
C13 0.0232(18) 0.0258(18) 0.029(2) -0.0035(18) 0.0081(16) -0.0017(15)
C14 0.0232(18) 0.0258(18) 0.029(2) -0.0035(18) 0.0081(16) -0.0017(15)
C15 0.0232(18) 0.0258(18) 0.029(2) -0.0035(18) 0.0081(16) -0.0017(15)
O9 0.0232(18) 0.0258(18) 0.029(2) -0.0035(18) 0.0081(16) -0.0017(15)
C12 0.0232(18) 0.0258(18) 0.029(2) -0.0035(18) 0.0081(16) -0.0017(15)
O9X 0.0232(18) 0.0258(18) 0.029(2) -0.0035(18) 0.0081(16) -0.0017(15)
C11X 0.0232(18) 0.0258(18) 0.029(2) -0.0035(18) 0.0081(16) -0.0017(15)
C12X 0.0232(18) 0.0258(18) 0.029(2) -0.0035(18) 0.0081(16) -0.0017(15)
C13X 0.0232(18) 0.0258(18) 0.029(2) -0.0035(18) 0.0081(16) -0.0017(15)
C14X 0.0232(18) 0.0258(18) 0.029(2) -0.0035(18) 0.0081(16) -0.0017(15)
C15X 0.0232(18) 0.0258(18) 0.029(2) -0.0035(18) 0.0081(16) -0.0017(15)

loop_
_atom_type_symbol
_atom_type_description
_atom_type_scat_dispersion_real
_atom_type_scat_dispersion_imag
_atom_type_scat_source
C C 0.0033 0.0016 'International Tables Vol C Tables 4.2.6.8 and 6.1.1.4'
H H 0.0000 0.0000 'International Tables Vol C Tables 4.2.6.8 and 6.1.1.4'
Eu Eu -0.1578 3.6682 'International Tables Vol C Tables 4.2.6.8 and 6.1.1.4'
O O 0.0106 0.0060 'International Tables Vol C Tables 4.2.6.8 and 6.1.1.4'

loop_
_geom_angle_atom_site_label_1
_geom_angle_atom_site_label_2
_geom_angle_atom_site_label_3
_geom_angle
_geom_angle_site_symmetry_1
_geom_angle_site_symmetry_3
O1 Eu1 O1W 74.06(15) . .
O1 Eu1 O2W 146.48(17) . .
O1 Eu1 O4 80.78(16) . .
O1 Eu1 O3W 80.5(3) . .
O1 Eu1 O7 76.4(3) . .
O1 Eu1 O4W 74.2(3) . .
O1 Eu1 O7X 73.8(4) . .
O2 Eu1 O1 97.40(16) 7_557 .
O2 Eu1 O1W 140.48(15) 7_557 .
O2 Eu1 O2W 82.26(15) 7_557 .
O2 Eu1 O4 149.90(16) 7_557 .
O2 Eu1 O5 99.08(16) 7_557 7_556
O2 Eu1 O3W 69.9(3) 7_557 .
O2 Eu1 O7 78.9(3) 7_557 .
O2 Eu1 O4W 71.4(2) 7_557 .
O2 Eu1 O7X 69.0(3) 7_557 .
O2W Eu1 O1W 125.90(15) . .
O2W Eu1 O3W 129.2(3) . .
O2W Eu1 O7 70.6(3) . .
O2W Eu1 O4W 74.0(3) . .
O4 Eu1 O1W 68.23(14) . .
O4 Eu1 O2W 83.21(14) . .
O4 Eu1 O3W 138.0(3) . .
O4 Eu1 O7 71.5(3) . .
O4 Eu1 O4W 79.3(2) . .
O4 Eu1 O7X 136.9(3) . .
O5 Eu1 O1 142.55(16) 7_556 .
O5 Eu1 O1W 71.82(16) 7_556 .
O5 Eu1 O2W 69.38(17) 7_556 .
O5 Eu1 O4 100.23(16) 7_556 .
O5 Eu1 O3W 74.0(3) 7_556 .
O5 Eu1 O7 139.8(3) 7_556 .
O5 Eu1 O4W 143.1(3) 7_556 .
O5 Eu1 O7X 81.1(4) 7_556 .
O3W Eu1 O1W 70.6(3) . .
O7 Eu1 O1W 132.9(3) . .
O7 Eu1 O3W 138.1(4) . .
O4W Eu1 O1W 137.4(3) . .
O4W Eu1 O3W 129.9(4) . .
O4W Eu1 O7 8.5(4) . .
O7X Eu1 O1W 71.6(3) . .
O7X Eu1 O2W 134.7(4) . .
O7X Eu1 O3W 7.1(5) . .
O7X Eu1 O7 132.2(4) . .
O7X Eu1 O4W 124.3(4) . .
C1 O1 Eu1 140.9(4) . .
Eu1 O1W H1WA 113.5 . .
Eu1 O1W H1WB 110.7 . .
H1WA O1W H1WB 87.8 . .
C1 O2 Eu1 160.4(4) . 7_557
Eu1 O2W H2WA 110.8 . .
Eu1 O2W H2WB 110.5 . .
H2WA O2W H2WB 108.1 . .
C5 O3 C2 105.7(5) . .
C6 O4 Eu1 128.7(4) . .
C6 O5 Eu1 163.3(4) . 7_556
C10 O6 C7 106.0(5) . .
O1 C1 C2 118.3(5) . .
O2 C1 O1 124.5(6) . .
O2 C1 C2 117.2(6) . .
O3 C2 C1 117.7(5) . .
C3 C2 O3 109.7(5) . .
C3 C2 C1 132.6(6) . .
C2 C3 H3 126.3 . .
C2 C3 C4 107.5(6) . .
C4 C3 H3 126.3 . .
C3 C4 H4 127.6 . .
C5 C4 C3 104.7(6) . .
C5 C4 H4 127.6 . .
O3 C5 H5 123.8 . .
C4 C5 O3 112.3(6) . .
C4 C5 H5 123.8 . .
O4 C6 O5 124.7(6) . .
O4 C6 C7 118.6(6) . .
O5 C6 C7 116.6(6) . .
O6 C7 C6 117.4(6) . .
C8 C7 O6 110.4(6) . .
C8 C7 C6 132.2(7) . .
C7 C8 H8 127.0 . .
C7 C8 C9 105.9(7) . .
C9 C8 H8 127.0 . .
C8 C9 H9 126.6 . .
C10 C9 C8 106.9(6) . .
C10 C9 H9 126.6 . .
O6 C10 H10 124.6 . .
C9 C10 O6 110.9(7) . .
C9 C10 H10 124.6 . .
Eu1 O3W H3WA 112.5 . .
Eu1 O3W H3WB 104.4 . .
H3WA O3W H3WB 105.6 . .
Eu1 O7 H4WA 96.6 . .
Eu1 O7 H4WB 107.4 . .
C11 O7 Eu1 136.6(10) . .
C11 O7 H4WA 103.0 . .
C11 O7 H4WB 39.4 . .
H4WA O7 H4WB 82.9 . .
O7 C11 C12 114.3(11) . .
O7 C11 H4WB 42.6 . .
O8 C11 O7 127.3(13) . .
O8 C11 C12 118.4(10) . .
O8 C11 H4WB 99.3 . .
C12 C11 H4WB 128.0 . .
C14 C13 H13 126.0 . .
C12 C13 H13 126.0 . .
C12 C13 C14 108.0 . .
C13 C14 H14 126.0 . .
C15 C14 C13 108.0 . .
C15 C14 H14 126.0 . .
C14 C15 H15 126.0 . .
C14 C15 O9 108.0 . .
O9 C15 H15 126.0 . .
C15 O9 C12 108.0 . .
C11 C12 C13 130.8(8) . .
C11 C12 O9 120.8(8) . .
C13 C12 O9 108.0 . .
Eu1 O4W H4WA 109.8 . .
Eu1 O4W H4WB 110.6 . .
H4WA O4W H4WB 109.0 . .
Eu1 O7X H3WA 127.8 . .
Eu1 O7X H3WB 109.5 . .
H3WA O7X H3WB 119.6 . .
C11X O7X Eu1 137.9(10) . .
C11X O7X H3WA 94.3 . .
C11X O7X H3WB 33.8 . .
C15X O9X C12X 108.9(11) . .
H3WA C11X H3WB 62.3 . .
O7X C11X H3WA 28.2 . .
O7X C11X H3WB 38.2 . .
O7X C11X C12X 118.7(11) . .
O8X C11X H3WA 151.3 . .
O8X C11X H3WB 90.5 . .
O8X C11X O7X 128.0(11) . .
O8X C11X C12X 112.1(11) . .
C12X C11X H3WA 91.1 . .
C12X C11X H3WB 149.8 . .
O9X C12X C11X 115.9(11) . .
O9X C12X C13X 109.5(12) . .
C13X C12X C11X 134.2(12) . .
C12X C13X H13X 127.9 . .
C12X C13X C14X 104.1(12) . .
C14X C13X H13X 127.9 . .
C13X C14X H14X 125.8 . .
C15X C14X C13X 108.3(13) . .
C15X C14X H14X 125.8 . .
O9X C15X H15X 125.4 . .
C14X C15X O9X 109.2(12) . .
C14X C15X H15X 125.4 . .

loop_
_geom_bond_atom_site_label_1
_geom_bond_atom_site_label_2
_geom_bond_distance
_geom_bond_site_symmetry_2
Eu1 O1 2.354(5) .
Eu1 O1W 2.559(4) .
Eu1 O2 2.327(4) 7_557
Eu1 O2W 2.425(4) .
Eu1 O4 2.381(4) .
Eu1 O5 2.328(5) 7_556
Eu1 O3W 2.478(13) .
Eu1 O7 2.466(12) .
Eu1 O4W 2.450(12) .
Eu1 O7X 2.413(13) .
O1 C1 1.256(7) .
O1W H1WA 0.8626 .
O1W H1WB 0.8896 .
O2 Eu1 2.327(4) 7_557
O2 C1 1.252(7) .
O2W H2WA 0.8760 .
O2W H2WB 0.8750 .
O3 C2 1.376(7) .
O3 C5 1.356(8) .
O4 C6 1.252(8) .
O5 Eu1 2.327(5) 7_556
O5 C6 1.257(8) .
O6 C7 1.365(8) .
O6 C10 1.352(7) .
C1 C2 1.457(9) .
C2 C3 1.351(9) .
C3 H3 0.9300 .
C3 C4 1.430(9) .
C4 H4 0.9300 .
C4 C5 1.346(10) .
C5 H5 0.9300 .
C6 C7 1.473(9) .
C7 C8 1.339(9) .
C8 H8 0.9300 .
C8 C9 1.417(11) .
C9 H9 0.9300 .
C9 C10 1.325(12) .
C10 H10 0.9300 .
O3W H3WA 0.8855 .
O3W H3WB 0.8756 .
O7 C11 1.322(14) .
O7 H4WA 1.1898 .
O7 H4WB 0.9037 .
O8 C11 1.287(14) .
C11 C12 1.406(15) .
C11 H4WB 0.8478 .
C13 H13 0.9300 .
C13 C14 1.4200 .
C13 C12 1.4200 .
C14 H14 0.9300 .
C14 C15 1.4200 .
C15 H15 0.9300 .
C15 O9 1.4200 .
O9 C12 1.4200 .
O4W H4WA 0.8609 .
O4W H4WB 0.8616 .
O7X H3WA 0.7500 .
O7X H3WB 0.8714 .
O7X C11X 1.340(15) .
O8X C11X 1.291(13) .
O9X C12X 1.340(16) .
O9X C15X 1.331(17) .
C11X H3WB 0.7834 .
C11X C12X 1.500(17) .
C12X C13X 1.351(19) .
C13X H13X 0.9300 .
C13X C14X 1.432(18) .
C14X H14X 0.9300 .
C14X C15X 1.31(2) .
C15X H15X 0.9300 .

loop_
_geom_torsion_atom_site_label_1
_geom_torsion_atom_site_label_2
_geom_torsion_atom_site_label_3
_geom_torsion_atom_site_label_4
_geom_torsion
_geom_torsion_site_symmetry_1
Eu1 O1 C1 O2 -13.2(11) .
Eu1 O1 C1 C2 167.3(4) .
Eu1 O2 C1 O1 86.8(14) 7_557
Eu1 O2 C1 C2 -93.7(14) 7_557
Eu1 O4 C6 O5 9.0(9) .
Eu1 O4 C6 C7 -171.2(4) .
Eu1 O5 C6 O4 -115.9(13) 7_556
Eu1 O5 C6 C7 64.3(16) 7_556
Eu1 O7 C11 O8 -5(2) .
Eu1 O7 C11 C12 173.7(8) .
Eu1 O7X C11X O8X 28(3) .
Eu1 O7X C11X C12X -165.4(11) .
O1 Eu1 O4 C6 150.4(5) .
O1 Eu1 O7 C11 -174.3(14) .
O1 Eu1 O7X C11X -99.1(16) .
O1 C1 C2 O3 5.3(8) .
O1 C1 C2 C3 -173.8(7) .
O1W Eu1 O1 C1 -149.0(7) .
O1W Eu1 O4 C6 73.9(5) .
O1W Eu1 O7 C11 133.3(12) .
O1W Eu1 O7X C11X -20.9(15) .
O2 Eu1 O1 C1 -8.5(7) 7_557
O2 Eu1 O4 C6 -120.8(5) 7_557
O2 Eu1 O7 C11 -73.7(13) 7_557
O2 Eu1 O7X C11X 156.2(17) 7_557
O2 C1 C2 O3 -174.3(5) .
O2 C1 C2 C3 6.6(10) .
O2W Eu1 O1 C1 78.6(7) .
O2W Eu1 O4 C6 -59.2(5) .
O2W Eu1 O7 C11 11.9(12) .
O2W Eu1 O7X C11X 101.8(16) .
O3 C2 C3 C4 -1.6(7) .
O4 Eu1 O1 C1 141.1(7) .
O4 Eu1 O7 C11 101.1(13) .
O4 Eu1 O7X C11X -42.7(18) .
O4 C6 C7 O6 -3.7(9) .
O4 C6 C7 C8 177.0(7) .
O5 Eu1 O1 C1 -124.1(6) 7_556
O5 Eu1 O4 C6 8.4(5) 7_556
O5 Eu1 O7 C11 17.2(16) 7_556
O5 Eu1 O7X C11X 52.8(16) 7_556
O5 C6 C7 O6 176.1(5) .
O5 C6 C7 C8 -3.2(11) .
O6 C7 C8 C9 -0.3(8) .
C1 C2 C3 C4 177.6(7) .
C2 O3 C5 C4 1.0(8) .
C2 C3 C4 C5 2.1(8) .
C3 C4 C5 O3 -2.0(8) .
C5 O3 C2 C1 -178.9(6) .
C5 O3 C2 C3 0.4(7) .
C6 C7 C8 C9 179.1(7) .
C7 O6 C10 C9 -1.2(8) .
C7 C8 C9 C10 -0.5(9) .
C8 C9 C10 O6 1.1(9) .
C10 O6 C7 C6 -178.6(5) .
C10 O6 C7 C8 0.9(7) .
O3W Eu1 O1 C1 -76.6(7) .
O3W Eu1 O4 C6 85.8(6) .
O3W Eu1 O7 C11 -115.8(13) .
O3W Eu1 O7X C11X 60(4) .
O7 Eu1 O1 C1 68.1(7) .
O7 Eu1 O4 C6 -131.0(6) .
O7 Eu1 O7X C11X -152.7(14) .
O7 C11 C12 C13 -164.2(9) .
O7 C11 C12 O9 8.3(14) .
O8 C11 C12 C13 14.6(16) .
O8 C11 C12 O9 -172.9(9) .
C13 C14 C15 O9 0.0 .
C14 C13 C12 C11 173.3(12) .
C14 C13 C12 O9 0.0 .
C14 C15 O9 C12 0.0 .
C15 O9 C12 C11 -174.1(10) .
C15 O9 C12 C13 0.0 .
C12 C13 C14 C15 0.0 .
O4W Eu1 O1 C1 59.7(7) .
O4W Eu1 O4 C6 -134.2(6) .
O4W Eu1 O7 C11 -101(4) .
O4W Eu1 O7X C11X -156.3(15) .
O7X Eu1 O1 C1 -74.1(7) .
O7X Eu1 O4 C6 96.2(7) .
O7X Eu1 O7 C11 -121.6(13) .
O7X C11X C12X O9X 11(2) .
O7X C11X C12X C13X -161.6(17) .
O8X C11X C12X O9X -180.0(13) .
O8X C11X C12X C13X 7(3) .
O9X C12X C13X C14X -0.7(17) .
C11X C12X C13X C14X 172.6(16) .
C12X O9X C15X C14X 0.0(17) .
C12X C13X C14X C15X 0.7(17) .
C13X C14X C15X O9X -0.5(17) .
C15X O9X C12X C11X -174.2(13) .
C15X O9X C12X C13X 0.5(17) .
